data_4106274
loop_
_publ_author_name
'Ginger E. Sigmon'
'Peter C. Burns'

_publ_section_title
;
 Rapid Self-Assembly of Uranyl Polyhedra into Crown Clusters
;
_journal_name_full 'Journal of the American Chemical Society'
_journal_page_first 9137
_journal_page_last 9139
_journal_paper_doi 10.1021/ja2013449
_journal_volume 133
_journal_year 2011
_chemical_formula_sum 'O168 U32'
_chemical_formula_weight 10304.96
_chemical_name_systematic
; 
 ? 
;
_space_group_IT_number 71
_symmetry_cell_setting orthorhombic
_symmetry_space_group_name_Hall '-I 2 2'
_symmetry_space_group_name_H-M 'I m m m'
_atom_sites_solution_hydrogens none
_atom_sites_solution_primary direct
_atom_sites_solution_secondary difmap
_audit_creation_method SHELXL-97
_cell_angle_alpha 90.00
_cell_angle_beta 90.00
_cell_angle_gamma 90.00
_cell_formula_units_Z 2
_cell_length_a 19.196(6)
_cell_length_b 20.634(6)
_cell_length_c 35.074(10)
_cell_measurement_temperature 273(2)
_cell_volume 13892(7)
_computing_cell_refinement 'Bruker SAINT'
_computing_data_collection 'Bruker APEX2'
_computing_data_reduction 'Bruker SAINT'
_computing_molecular_graphics 'Bruker SHELXTL'
_computing_publication_material 'CrystalMaker 8.3.0'
_computing_structure_refinement 'SHELXL-97 (Sheldrick, 2008)'
_computing_structure_solution 'SHELXS-97 (Sheldrick, 2008)'
_diffrn_ambient_temperature 273(2)
_diffrn_measured_fraction_theta_full 0.994
_diffrn_measured_fraction_theta_max 0.994
_diffrn_measurement_device_type 'Bruker APEX-II CCD'
_diffrn_measurement_method '\f and \w scans'
_diffrn_radiation_monochromator graphite
_diffrn_radiation_source 'fine-focus sealed tube'
_diffrn_radiation_type MoK\a
_diffrn_radiation_wavelength 0.71073
_diffrn_reflns_av_R_equivalents 0.1766
_diffrn_reflns_av_sigmaI/netI 0.2068
_diffrn_reflns_limit_h_max 22
_diffrn_reflns_limit_h_min -21
_diffrn_reflns_limit_k_max 24
_diffrn_reflns_limit_k_min -10
_diffrn_reflns_limit_l_max 41
_diffrn_reflns_limit_l_min -41
_diffrn_reflns_number 25359
_diffrn_reflns_theta_full 25.00
_diffrn_reflns_theta_max 25.00
_diffrn_reflns_theta_min 1.45
_exptl_absorpt_coefficient_mu 18.644
_exptl_absorpt_correction_T_max 0.8
_exptl_absorpt_correction_T_min 0.5
_exptl_absorpt_correction_type multi-scan
_exptl_absorpt_process_details SADABS
_exptl_crystal_colour yellow
_exptl_crystal_density_diffrn 2.464
_exptl_crystal_F_000 8576
_exptl_crystal_size_max 0.10
_exptl_crystal_size_mid 0.03
_exptl_crystal_size_min 0.01
_refine_diff_density_max 2.309
_refine_diff_density_min -1.659
_refine_diff_density_rms 0.428
_refine_ls_extinction_coef none
_refine_ls_extinction_method none
_refine_ls_goodness_of_fit_ref 0.819
_refine_ls_hydrogen_treatment none
_refine_ls_matrix_type full
_refine_ls_number_parameters 132
_refine_ls_number_reflns 6592
_refine_ls_number_restraints 0
_refine_ls_restrained_S_all 0.819
_refine_ls_R_factor_all 0.1495
_refine_ls_R_factor_gt 0.0754
_refine_ls_shift/su_max 0.000
_refine_ls_shift/su_mean 0.000
_refine_ls_structure_factor_coef Fsqd
_refine_ls_weighting_details 'calc w=1/[\s^2^(Fo^2^)+(0.0885P)^2^+0.0000P] where P=(Fo^2^+2Fc^2^)/3'
_refine_ls_weighting_scheme calc
_refine_ls_wR_factor_gt 0.1873
_refine_ls_wR_factor_ref 0.2077
_reflns_number_gt 2759
_reflns_number_total 6592
_reflns_threshold_expression >2sigma(I)
_cod_data_source_file ja2013449_si_002.cif
_cod_data_source_block final2
_cod_database_code 4106274

loop_
_symmetry_equiv_pos_as_xyz
'x, y, z'
'-x, -y, z'
'-x, y, -z'
'x, -y, -z'
'x+1/2, y+1/2, z+1/2'
'-x+1/2, -y+1/2, z+1/2'
'-x+1/2, y+1/2, -z+1/2'
'x+1/2, -y+1/2, -z+1/2'
'-x, -y, -z'
'x, y, -z'
'x, -y, z'
'-x, y, z'
'-x+1/2, -y+1/2, -z+1/2'
'x+1/2, y+1/2, -z+1/2'
'x+1/2, -y+1/2, z+1/2'
'-x+1/2, y+1/2, z+1/2'

loop_
_atom_site_label
_atom_site_type_symbol
_atom_site_fract_x
_atom_site_fract_y
_atom_site_fract_z
_atom_site_U_iso_or_equiv
_atom_site_adp_type
_atom_site_occupancy
_atom_site_symmetry_multiplicity
_atom_site_calc_flag
_atom_site_refinement_flags
U1 U 0.0000 0.34924(7) 0.11815(5) 0.0404(4) Uani 1 2 d S
U2 U 0.0000 0.20208(7) 0.20422(5) 0.0430(4) Uani 1 2 d S
U3 U 0.18803(6) 0.34112(6) 0.05602(3) 0.0472(3) Uani 1 1 d .
U4 U 0.18802(6) 0.09509(5) 0.19677(4) 0.0514(4) Uani 1 1 d .
U5 U 0.30699(6) 0.19305(6) 0.11083(4) 0.0505(4) Uani 1 1 d .
O1 O 0.1399(10) 0.0833(9) 0.1518(6) 0.057(6) Uiso 1 1 d .
O2 O 0.1293(15) 0.0000 0.2199(8) 0.060(8) Uiso 1 2 d S
O3 O 0.1325(15) 0.3820(15) 0.0000 0.067(9) Uiso 1 2 d S
O4 O 0.0000 0.2710(13) 0.0902(8) 0.056(8) Uiso 1 2 d S
O5 O 0.0000 0.1558(11) 0.1588(7) 0.034(6) Uiso 1 2 d S
O6 O 0.2616(17) 0.3163(15) 0.0000 0.074(10) Uiso 1 2 d S
O7 O 0.1423(9) 0.2649(8) 0.0476(5) 0.042(5) Uiso 1 1 d .
O8 O 0.0831(9) 0.3919(8) 0.0769(5) 0.038(5) Uiso 1 1 d .
O9 O 0.254(2) 0.0000 0.1906(11) 0.104(13) Uiso 1 2 d S
O10 O 0.0000 0.4245(11) 0.1450(7) 0.036(6) Uiso 1 2 d S
O11 O 0.2321(10) 0.4167(9) 0.0630(5) 0.047(5) Uiso 1 1 d .
O12 O 0.1222(9) 0.1875(8) 0.2138(5) 0.047(5) Uiso 1 1 d .
O13 O 0.2472(10) 0.1866(9) 0.1700(5) 0.048(5) Uiso 1 1 d .
O14 O 0.2337(11) 0.1063(9) 0.2427(6) 0.056(6) Uiso 1 1 d .
O15 O 0.2368(9) 0.1522(8) 0.0858(5) 0.042(5) Uiso 1 1 d .
O16 O 0.1209(9) 0.3655(9) 0.1107(5) 0.047(5) Uiso 1 1 d .
O17 O 0.0841(10) 0.1298(9) 0.2302(6) 0.053(5) Uiso 1 1 d .
O18 O 0.0392(10) 0.2983(9) 0.1745(5) 0.058(6) Uiso 1 1 d .
O19 O 0.2909(9) 0.1253(9) 0.1650(5) 0.046(5) Uiso 1 1 d .
O20 O 0.2945(9) 0.2888(8) 0.0736(5) 0.046(5) Uiso 1 1 d .
O21 O 0.0000 0.2464(13) 0.2485(7) 0.046(7) Uiso 1 2 d S
O22 O 0.2463(10) 0.2928(9) 0.1088(5) 0.049(5) Uiso 1 1 d .
O23 O 0.3784(10) 0.2328(10) 0.1360(6) 0.062(6) Uiso 1 1 d .
O24 O 0.3810(11) 0.1683(10) 0.0634(6) 0.060(6) Uiso 1 1 d .
O25 O 0.3856(14) 0.1101(13) 0.0904(7) 0.096(9) Uiso 1 1 d .

loop_
_atom_site_aniso_label
_atom_site_aniso_U_11
_atom_site_aniso_U_22
_atom_site_aniso_U_33
_atom_site_aniso_U_23
_atom_site_aniso_U_13
_atom_site_aniso_U_12
U1 0.0335(9) 0.0481(9) 0.0396(10) -0.0047(8) 0.000 0.000
U2 0.0469(10) 0.0384(9) 0.0437(11) -0.0053(8) 0.000 0.000
U3 0.0317(6) 0.0674(8) 0.0427(7) 0.0074(6) 0.0009(6) 0.0018(6)
U4 0.0436(7) 0.0435(7) 0.0672(9) 0.0043(6) -0.0052(7) 0.0015(6)
U5 0.0295(6) 0.0531(7) 0.0689(9) -0.0024(6) -0.0090(6) -0.0004(6)

loop_
_atom_type_symbol
_atom_type_description
_atom_type_scat_dispersion_real
_atom_type_scat_dispersion_imag
_atom_type_scat_source
O O 0.0106 0.0060 'International Tables Vol C Tables 4.2.6.8 and 6.1.1.4'
U U -9.6767 9.6646 'International Tables Vol C Tables 4.2.6.8 and 6.1.1.4'

loop_
_geom_angle_atom_site_label_1
_geom_angle_atom_site_label_2
_geom_angle_atom_site_label_3
_geom_angle
_geom_angle_site_symmetry_1
_geom_angle_site_symmetry_3
O10 U1 O4 179.9(11) . .
O10 U1 O8 89.9(7) . .
O4 U1 O8 90.0(7) . .
O10 U1 O8 89.9(7) . 12
O4 U1 O8 90.0(7) . 12
O8 U1 O8 86.6(8) . 12
O10 U1 O16 86.3(5) . 12
O4 U1 O16 93.7(5) . 12
O8 U1 O16 123.5(7) . 12
O8 U1 O16 37.2(6) 12 12
O10 U1 O16 86.3(5) . .
O4 U1 O16 93.7(5) . .
O8 U1 O16 37.2(6) . .
O8 U1 O16 123.5(7) 12 .
O16 U1 O16 159.3(9) 12 .
O10 U1 O18 86.9(8) . 12
O4 U1 O18 93.1(9) . 12
O8 U1 O18 155.1(6) . 12
O8 U1 O18 118.1(6) 12 12
O16 U1 O18 80.9(6) 12 12
O16 U1 O18 118.0(6) . 12
O10 U1 O18 86.9(8) . .
O4 U1 O18 93.1(9) . .
O8 U1 O18 118.1(6) . .
O8 U1 O18 155.1(6) 12 .
O16 U1 O18 118.0(6) 12 .
O16 U1 O18 80.9(6) . .
O18 U1 O18 37.2(9) 12 .
O21 U2 O5 179.5(11) . .
O21 U2 O18 87.4(9) . .
O5 U2 O18 93.1(8) . .
O21 U2 O18 87.4(9) . 12
O5 U2 O18 93.1(8) . 12
O18 U2 O18 37.1(9) . 12
O21 U2 O17 89.3(8) . 12
O5 U2 O17 90.3(7) . 12
O18 U2 O17 155.6(6) . 12
O18 U2 O17 118.6(7) 12 12
O21 U2 O17 89.3(8) . .
O5 U2 O17 90.3(7) . .
O18 U2 O17 118.6(7) . .
O18 U2 O17 155.6(7) 12 .
O17 U2 O17 85.5(9) 12 .
O21 U2 O12 86.7(5) . 12
O5 U2 O12 93.2(5) . 12
O18 U2 O12 118.7(6) . 12
O18 U2 O12 81.7(6) 12 12
O17 U2 O12 36.9(6) 12 12
O17 U2 O12 122.2(7) . 12
O21 U2 O12 86.7(5) . .
O5 U2 O12 93.2(5) . .
O18 U2 O12 81.7(6) . .
O18 U2 O12 118.7(6) 12 .
O17 U2 O12 122.2(7) 12 .
O17 U2 O12 36.9(6) . .
O12 U2 O12 158.2(9) 12 .
O11 U3 O7 178.4(8) . .
O11 U3 O16 87.8(7) . .
O7 U3 O16 93.0(7) . .
O11 U3 O22 92.1(7) . .
O7 U3 O22 89.5(7) . .
O16 U3 O22 73.4(6) . .
O11 U3 O8 88.5(7) . .
O7 U3 O8 91.2(7) . .
O16 U3 O8 36.6(6) . .
O22 U3 O8 110.0(6) . .
O11 U3 O3 90.9(9) . .
O7 U3 O3 87.5(9) . .
O16 U3 O3 110.4(7) . .
O22 U3 O3 175.2(8) . .
O8 U3 O3 73.8(7) . .
O11 U3 O20 87.4(7) . .
O7 U3 O20 93.7(7) . .
O16 U3 O20 110.7(6) . .
O22 U3 O20 37.8(6) . .
O8 U3 O20 147.2(6) . .
O3 U3 O20 138.8(7) . .
O11 U3 O6 91.1(9) . .
O7 U3 O6 88.2(9) . .
O16 U3 O6 178.2(8) . .
O22 U3 O6 105.2(8) . .
O8 U3 O6 144.8(7) . .
O3 U3 O6 71.0(9) . .
O20 U3 O6 67.9(7) . .
O11 U3 U3 97.9(6) . 10
O7 U3 U3 80.7(6) . 10
O16 U3 U3 144.2(4) . 10
O22 U3 U3 141.0(4) . 10
O8 U3 U3 107.9(4) . 10
O3 U3 U3 34.7(6) . 10
O20 U3 U3 104.9(4) . 10
O6 U3 U3 37.4(6) . 10
O1 U4 O14 178.2(9) . .
O1 U4 O9 94.6(11) . .
O14 U4 O9 86.0(11) . .
O1 U4 O19 92.9(8) . .
O14 U4 O19 88.9(8) . .
O9 U4 O19 74.0(9) . .
O1 U4 O12 93.2(7) . .
O14 U4 O12 86.1(8) . .
O9 U4 O12 170.6(10) . .
O19 U4 O12 110.8(6) . .
O1 U4 O13 90.3(8) . .
O14 U4 O13 91.0(8) . .
O9 U4 O13 111.6(9) . .
O19 U4 O13 37.5(6) . .
O12 U4 O13 73.6(6) . .
O1 U4 O2 86.9(9) . .
O14 U4 O2 91.8(9) . .
O9 U4 O2 66.5(10) . .
O19 U4 O2 140.3(7) . .
O12 U4 O2 108.8(7) . .
O13 U4 O2 176.4(8) . .
O1 U4 O17 92.3(8) . .
O14 U4 O17 86.1(8) . .
O9 U4 O17 137.5(9) . .
O19 U4 O17 147.4(6) . .
O12 U4 O17 36.8(6) . .
O13 U4 O17 110.3(6) . .
O2 U4 O17 72.1(7) . .
O1 U4 U4 82.4(6) . 11
O14 U4 U4 97.2(6) . 11
O9 U4 U4 33.2(8) . 11
O19 U4 U4 105.4(4) . 11
O12 U4 U4 143.8(4) . 11
O13 U4 U4 142.0(4) . 11
O2 U4 U4 35.3(6) . 11
O17 U4 U4 107.2(5) . 11
O15 U5 O23 179.0(8) . .
O15 U5 O24 90.3(8) . .
O23 U5 O24 89.2(8) . .
O15 U5 O22 91.3(7) . .
O23 U5 O22 89.6(8) . .
O24 U5 O22 119.2(7) . .
O15 U5 O13 92.2(7) . .
O23 U5 O13 88.0(8) . .
O24 U5 O13 160.0(7) . .
O22 U5 O13 80.6(6) . .
O15 U5 O19 91.0(7) . .
O23 U5 O19 88.6(8) . .
O24 U5 O19 122.7(7) . .
O22 U5 O19 118.1(6) . .
O13 U5 O19 37.5(6) . .
O15 U5 O20 92.6(7) . .
O23 U5 O20 88.2(8) . .
O24 U5 O20 81.2(7) . .
O22 U5 O20 38.0(6) . .
O13 U5 O20 118.5(6) . .
O19 U5 O20 155.9(6) . .
O15 U5 O25 89.5(8) . .
O23 U5 O25 89.6(9) . .
O24 U5 O25 38.4(7) . .
O22 U5 O25 157.6(8) . .
O13 U5 O25 121.8(8) . .
O19 U5 O25 84.3(8) . .
O20 U5 O25 119.6(8) . .
U4 O2 U4 109.5(11) 11 .
U3 O3 U3 110.6(12) . 10
U3 O6 U3 105.2(12) . 10
O16 O8 U1 72.6(10) . .
O16 O8 U3 70.9(10) . .
U1 O8 U3 127.1(7) . .
U4 O9 U4 113.6(16) 11 .
O17 O12 U4 73.7(10) . .
O17 O12 U2 71.2(10) . .
U4 O12 U2 126.2(8) . .
O19 O13 U5 71.4(10) . .
O19 O13 U4 69.7(9) . .
U5 O13 U4 128.0(8) . .
O8 O16 U1 70.2(10) . .
O8 O16 U3 72.4(10) . .
U1 O16 U3 126.5(8) . .
O12 O17 U2 71.9(10) . .
O12 O17 U4 69.5(10) . .
U2 O17 U4 124.0(8) . .
O18 O18 U1 71.4(5) 12 .
O18 O18 U2 71.5(5) 12 .
U1 O18 U2 129.9(8) . .
O13 O19 U4 72.8(10) . .
O13 O19 U5 71.1(10) . .
U4 O19 U5 130.0(8) . .
O22 O20 U5 70.5(9) . .
O22 O20 U3 70.8(10) . .
U5 O20 U3 127.0(8) . .
O20 O22 U5 71.5(9) . .
O20 O22 U3 71.4(10) . .
U5 O22 U3 128.2(8) . .
O25 O24 U5 76.0(13) . .
O24 O25 U5 65.6(12) . .

loop_
_geom_bond_atom_site_label_1
_geom_bond_atom_site_label_2
_geom_bond_distance
_geom_bond_site_symmetry_2
U1 O10 1.82(2) .
U1 O4 1.89(3) .
U1 O8 2.326(17) .
U1 O8 2.326(17) 12
U1 O16 2.359(18) 12
U1 O16 2.359(18) .
U1 O18 2.360(19) 12
U1 O18 2.360(19) .
U2 O21 1.80(3) .
U2 O5 1.86(2) .
U2 O18 2.366(19) .
U2 O18 2.366(19) 12
U2 O17 2.379(19) 12
U2 O17 2.379(19) .
U2 O12 2.389(18) 12
U2 O12 2.389(18) .
U3 O11 1.792(18) .
U3 O7 1.825(17) .
U3 O16 2.366(18) .
U3 O22 2.381(18) .
U3 O8 2.386(17) .
U3 O3 2.389(17) .
U3 O20 2.391(18) .
U3 O6 2.47(2) .
U3 U3 3.930(3) 10
U4 O1 1.84(2) .
U4 O14 1.85(2) .
U4 O9 2.34(2) .
U4 O19 2.352(18) .
U4 O12 2.363(18) .
U4 O13 2.396(18) .
U4 O2 2.403(16) .
U4 O17 2.422(19) .
U4 U4 3.924(3) 11
U5 O15 1.815(18) .
U5 O23 1.83(2) .
U5 O24 2.25(2) .
U5 O22 2.366(18) .
U5 O13 2.374(19) .
U5 O19 2.379(18) .
U5 O20 2.381(18) .
U5 O25 2.39(3) .
O2 U4 2.403(16) 11
O3 U3 2.389(17) 10
O6 U3 2.47(2) 10
O8 O16 1.49(2) .
O9 U4 2.34(2) 11
O12 O17 1.51(2) .
O13 O19 1.53(2) .
O18 O18 1.50(4) 12
O20 O22 1.55(2) .
O24 O25 1.53(3) .
